data_7021753
loop_
_publ_author_name
'Noro, Shin-Ichiro'
'Fukuhara, Katsuo'
'Sugimoto, Kunihisa'
'Hijikata, Yuh'
'Kubo, Kazuya'
'Nakamura, Takayoshi'

_publ_section_title
;
 Anion-dependent host-guest properties of porous assemblies of
 coordination complexes (PACs), [Cu(A)2(py)4] (A = PF6, BF4, CF3SO3, and
 CH3SO3; py = pyridine), based on Werner-type copper(ii) complexes in the
 solid state.
;
_journal_issue 31
_journal_name_full 'Dalton transactions (Cambridge, England : 2003)'
_journal_page_first 11100
_journal_page_last 11110
_journal_paper_doi 10.1039/c3dt51104a
_journal_volume 42
_journal_year 2013
_chemical_formula_moiety 'C20 H20 Cu F12 N4 P2'
_chemical_formula_sum 'C20 H20 Cu F12 N4 P2'
_chemical_formula_weight 669.88
_space_group_IT_number 14
_symmetry_cell_setting monoclinic
_symmetry_Int_Tables_number 14
_symmetry_space_group_name_Hall '-P 2yn'
_symmetry_space_group_name_H-M 'P 1 21/n 1'
_atom_sites_solution_hydrogens geom
_atom_sites_solution_primary direct
_atom_sites_solution_secondary difmap
_cell_angle_alpha 90.0000
_cell_angle_beta 91.9838(11)
_cell_angle_gamma 90.0000
_cell_formula_units_Z 4
_cell_length_a 10.3422(4)
_cell_length_b 14.2056(5)
_cell_length_c 17.5595(6)
_cell_measurement_reflns_used 21817
_cell_measurement_temperature 173
_cell_measurement_theta_max 27.41
_cell_measurement_theta_min 3.00
_cell_volume 2578.25(16)
_computing_cell_refinement 'RAPID AUTO'
_computing_data_collection 'RAPID AUTO'
_computing_data_reduction 'RAPID AUTO'
_computing_molecular_graphics CrystalMaker
_computing_publication_material 'CrystalStructure 4.0 (Rigaku, 2010)'
_computing_structure_refinement 'SHELXL97 (Sheldrick, 2008)'
_computing_structure_solution 'SIR2004 (Burla, et al., 2005)'
_diffrn_ambient_temperature 173
_diffrn_detector_area_resol_mean 10.000
_diffrn_measured_fraction_theta_full 0.997
_diffrn_measured_fraction_theta_max 0.997
_diffrn_measurement_device_type 'Rigaku R-AXIS RAPID'
_diffrn_measurement_method \w
_diffrn_radiation_type 'Mo K\a'
_diffrn_radiation_wavelength 0.71075
_diffrn_reflns_av_R_equivalents 0.0217
_diffrn_reflns_limit_h_max 13
_diffrn_reflns_limit_h_min -13
_diffrn_reflns_limit_k_max 18
_diffrn_reflns_limit_k_min -17
_diffrn_reflns_limit_l_max 22
_diffrn_reflns_limit_l_min -22
_diffrn_reflns_number 24551
_diffrn_reflns_theta_full 27.41
_diffrn_reflns_theta_max 27.41
_diffrn_standards_number 0
_exptl_absorpt_coefficient_mu 1.076
_exptl_absorpt_correction_T_max 0.740
_exptl_absorpt_correction_T_min 0.528
_exptl_absorpt_correction_type multi-scan
_exptl_absorpt_process_details 'ABSCOR (Rigaku, 1995)'
_exptl_crystal_colour purple
_exptl_crystal_density_diffrn 1.726
_exptl_crystal_density_method 'not measured'
_exptl_crystal_description block
_exptl_crystal_F_000 1340.00
_exptl_crystal_size_max 0.590
_exptl_crystal_size_mid 0.390
_exptl_crystal_size_min 0.280
_refine_diff_density_max 0.560
_refine_diff_density_min -0.340
_refine_ls_extinction_method none
_refine_ls_goodness_of_fit_ref 1.129
_refine_ls_hydrogen_treatment constr
_refine_ls_number_parameters 352
_refine_ls_number_reflns 5874
_refine_ls_number_restraints 0
_refine_ls_R_factor_gt 0.0321
_refine_ls_shift/su_max 0.001
_refine_ls_structure_factor_coef Fsqd
_refine_ls_weighting_details 'w = 1/[\s^2^(Fo^2^)+(0.0479P)^2^+0.6773P] where P=(Fo^2^+2Fc^2^)/3'
_refine_ls_weighting_scheme calc
_refine_ls_wR_factor_ref 0.0830
_reflns_number_gt 5358
_reflns_number_total 5874
_reflns_threshold_expression F^2^>2.0\s(F^2^)
_cod_data_source_file c3dt51104a.txt
_cod_data_source_block a-CuPF6py_111107-2
_cod_original_cell_volume 2578.25(15)
_cod_database_code 7021753

loop_
_symmetry_equiv_pos_site_id
_symmetry_equiv_pos_as_xyz
1 +X,+Y,+Z
2 1/2-X,1/2+Y,1/2-Z
3 -X,-Y,-Z
4 1/2+X,1/2-Y,1/2+Z

loop_
_atom_site_label
_atom_site_type_symbol
_atom_site_fract_x
_atom_site_fract_y
_atom_site_fract_z
_atom_site_U_iso_or_equiv
_atom_site_adp_type
_atom_site_occupancy
_atom_site_symmetry_multiplicity
_atom_site_calc_flag
_atom_site_refinement_flags
Cu1 Cu 0.517801(17) 0.020584(12) 0.248348(10) 0.02320(7) Uani 1.0 4 d .
P1 P 0.74776(4) -0.08462(3) 0.08515(2) 0.02822(10) Uani 1.0 4 d .
P2 P 0.29016(4) 0.11141(3) 0.41411(2) 0.02948(10) Uani 1.0 4 d .
F1 F 0.65988(10) -0.04219(9) 0.15223(6) 0.0433(3) Uani 1.0 4 d .
F2 F 0.83359(13) -0.12452(11) 0.01960(8) 0.0647(4) Uani 1.0 4 d .
F3 F 0.84904(12) -0.12015(11) 0.14878(7) 0.0599(4) Uani 1.0 4 d .
F4 F 0.64360(12) -0.04640(9) 0.02408(7) 0.0504(3) Uani 1.0 4 d .
F5 F 0.82339(12) 0.01328(9) 0.08252(7) 0.0489(3) Uani 1.0 4 d .
F6 F 0.66899(14) -0.18040(8) 0.09000(8) 0.0569(4) Uani 1.0 4 d .
F7 F 0.38017(10) 0.07959(8) 0.34443(6) 0.0384(3) Uani 1.0 4 d .
F8 F 0.20134(11) 0.14346(12) 0.48140(7) 0.0605(4) Uani 1.0 4 d .
F9 F 0.20521(10) 0.17324(8) 0.35501(7) 0.0447(3) Uani 1.0 4 d .
F10 F 0.37665(11) 0.04776(9) 0.47007(7) 0.0491(3) Uani 1.0 4 d .
F11 F 0.19679(11) 0.02355(8) 0.39549(7) 0.0449(3) Uani 1.0 4 d .
F12 F 0.38552(10) 0.19794(8) 0.42955(7) 0.0462(3) Uani 1.0 4 d .
N1 N 0.67705(12) 0.06172(9) 0.30861(7) 0.0257(3) Uani 1.0 4 d .
N2 N 0.52239(13) -0.10511(9) 0.30372(8) 0.0272(3) Uani 1.0 4 d .
N3 N 0.35965(13) -0.01907(9) 0.18704(8) 0.0270(3) Uani 1.0 4 d .
N4 N 0.50960(12) 0.14759(9) 0.19532(7) 0.0253(3) Uani 1.0 4 d .
C1 C 0.67789(15) 0.06340(12) 0.38519(9) 0.0314(4) Uani 1.0 4 d .
C2 C 0.78733(17) 0.08777(13) 0.42844(10) 0.0358(4) Uani 1.0 4 d .
C3 C 0.89892(16) 0.11072(13) 0.39257(10) 0.0358(4) Uani 1.0 4 d .
C4 C 0.89824(16) 0.10986(14) 0.31362(10) 0.0383(4) Uani 1.0 4 d .
C5 C 0.78622(16) 0.08530(12) 0.27381(9) 0.0324(4) Uani 1.0 4 d .
C6 C 0.41587(17) -0.13782(12) 0.33726(10) 0.0355(4) Uani 1.0 4 d .
C7 C 0.4182(2) -0.21647(14) 0.38379(11) 0.0436(5) Uani 1.0 4 d .
C8 C 0.5342(2) -0.26419(13) 0.39622(10) 0.0415(4) Uani 1.0 4 d .
C9 C 0.64231(18) -0.23201(13) 0.36101(11) 0.0392(4) Uani 1.0 4 d .
C10 C 0.63334(16) -0.15298(12) 0.31528(10) 0.0334(4) Uani 1.0 4 d .
C11 C 0.36590(16) -0.09068(11) 0.13770(10) 0.0309(4) Uani 1.0 4 d .
C12 C 0.26220(17) -0.11721(13) 0.09097(10) 0.0356(4) Uani 1.0 4 d .
C13 C 0.14591(16) -0.07020(14) 0.09686(10) 0.0370(4) Uani 1.0 4 d .
C14 C 0.13853(17) 0.00303(14) 0.14813(10) 0.0359(4) Uani 1.0 4 d .
C15 C 0.24707(16) 0.02790(12) 0.19161(10) 0.0317(4) Uani 1.0 4 d .
C16 C 0.49857(15) 0.15279(12) 0.11862(9) 0.0292(3) Uani 1.0 4 d .
C17 C 0.48644(18) 0.23728(13) 0.08053(10) 0.0367(4) Uani 1.0 4 d .
C18 C 0.48471(19) 0.32032(13) 0.12194(11) 0.0394(4) Uani 1.0 4 d .
C19 C 0.49553(18) 0.31547(12) 0.20071(10) 0.0374(4) Uani 1.0 4 d .
C20 C 0.50818(16) 0.22830(12) 0.23538(9) 0.0307(4) Uani 1.0 4 d .
H1 H 0.6011 0.0474 0.4104 0.0376 Uiso 1.0 4 calc R
H2 H 0.7852 0.0886 0.4825 0.0429 Uiso 1.0 4 calc R
H3 H 0.9752 0.1269 0.4213 0.0429 Uiso 1.0 4 calc R
H4 H 0.9739 0.1260 0.2874 0.0460 Uiso 1.0 4 calc R
H5 H 0.7861 0.0850 0.2197 0.0389 Uiso 1.0 4 calc R
H6 H 0.3362 -0.1056 0.3286 0.0426 Uiso 1.0 4 calc R
H7 H 0.3416 -0.2375 0.4069 0.0523 Uiso 1.0 4 calc R
H8 H 0.5387 -0.3179 0.4284 0.0498 Uiso 1.0 4 calc R
H9 H 0.7226 -0.2639 0.3681 0.0471 Uiso 1.0 4 calc R
H10 H 0.7087 -0.1316 0.2910 0.0400 Uiso 1.0 4 calc R
H11 H 0.4448 -0.1245 0.1348 0.0371 Uiso 1.0 4 calc R
H12 H 0.2706 -0.1670 0.0553 0.0427 Uiso 1.0 4 calc R
H13 H 0.0725 -0.0880 0.0662 0.0443 Uiso 1.0 4 calc R
H14 H 0.0595 0.0361 0.1535 0.0431 Uiso 1.0 4 calc R
H15 H 0.2422 0.0796 0.2257 0.0381 Uiso 1.0 4 calc R
H16 H 0.4992 0.0962 0.0899 0.0351 Uiso 1.0 4 calc R
H17 H 0.4793 0.2386 0.0265 0.0440 Uiso 1.0 4 calc R
H18 H 0.4763 0.3793 0.0968 0.0473 Uiso 1.0 4 calc R
H19 H 0.4943 0.3712 0.2305 0.0448 Uiso 1.0 4 calc R
H20 H 0.5161 0.2253 0.2894 0.0369 Uiso 1.0 4 calc R

loop_
_atom_site_aniso_label
_atom_site_aniso_U_11
_atom_site_aniso_U_22
_atom_site_aniso_U_33
_atom_site_aniso_U_12
_atom_site_aniso_U_13
_atom_site_aniso_U_23
Cu1 0.02057(10) 0.02472(11) 0.02405(11) -0.00241(6) -0.00296(7) 0.00261(7)
P1 0.02557(19) 0.0338(3) 0.02528(19) 0.00078(15) 0.00016(15) -0.00227(16)
P2 0.02350(19) 0.0372(3) 0.0277(2) 0.00380(16) 0.00028(15) -0.00219(16)
F1 0.0341(6) 0.0575(7) 0.0389(6) -0.0056(5) 0.0090(5) -0.0160(5)
F2 0.0563(8) 0.0866(11) 0.0524(8) 0.0095(7) 0.0188(6) -0.0236(7)
F3 0.0445(7) 0.0820(10) 0.0522(7) 0.0137(7) -0.0120(6) 0.0191(7)
F4 0.0462(7) 0.0638(8) 0.0399(6) -0.0018(6) -0.0179(5) 0.0052(6)
F5 0.0469(7) 0.0537(7) 0.0462(7) -0.0216(6) 0.0015(5) 0.0019(6)
F6 0.0679(8) 0.0337(6) 0.0692(9) -0.0110(6) 0.0041(7) -0.0037(6)
F7 0.0332(5) 0.0495(6) 0.0330(5) 0.0013(5) 0.0079(4) -0.0044(5)
F8 0.0371(6) 0.1024(11) 0.0426(7) 0.0100(7) 0.0084(5) -0.0231(7)
F9 0.0382(6) 0.0415(6) 0.0532(7) 0.0067(5) -0.0163(5) 0.0016(5)
F10 0.0365(6) 0.0677(8) 0.0431(6) 0.0056(6) -0.0009(5) 0.0229(6)
F11 0.0336(6) 0.0415(7) 0.0598(7) -0.0072(5) 0.0035(5) 0.0018(5)
F12 0.0359(6) 0.0423(6) 0.0595(7) 0.0003(5) -0.0120(5) -0.0122(6)
N1 0.0230(6) 0.0285(7) 0.0253(6) -0.0029(5) -0.0029(5) 0.0030(5)
N2 0.0258(6) 0.0262(7) 0.0295(7) -0.0003(5) -0.0003(5) 0.0027(5)
N3 0.0238(6) 0.0261(7) 0.0306(7) -0.0032(5) -0.0039(5) 0.0029(5)
N4 0.0253(6) 0.0276(7) 0.0229(6) -0.0035(5) -0.0038(5) 0.0013(5)
C1 0.0269(8) 0.0404(9) 0.0267(8) -0.0048(7) -0.0012(6) 0.0049(7)
C2 0.0339(9) 0.0453(10) 0.0277(8) -0.0047(8) -0.0057(7) 0.0006(7)
C3 0.0260(8) 0.0415(10) 0.0393(9) -0.0019(7) -0.0073(7) -0.0084(8)
C4 0.0251(8) 0.0493(11) 0.0408(10) -0.0086(7) 0.0047(7) -0.0107(8)
C5 0.0286(8) 0.0404(9) 0.0284(8) -0.0077(7) 0.0031(6) -0.0040(7)
C6 0.0308(8) 0.0309(9) 0.0451(10) 0.0003(7) 0.0069(7) 0.0054(8)
C7 0.0483(11) 0.0356(10) 0.0476(11) -0.0034(8) 0.0130(9) 0.0097(8)
C8 0.0612(12) 0.0287(9) 0.0342(9) 0.0011(8) -0.0049(8) 0.0056(7)
C9 0.0411(9) 0.0317(9) 0.0441(10) 0.0075(8) -0.0108(8) 0.0006(8)
C10 0.0280(8) 0.0327(9) 0.0392(9) 0.0027(7) -0.0018(7) 0.0010(7)
C11 0.0279(8) 0.0260(8) 0.0388(9) -0.0029(6) -0.0011(7) -0.0006(7)
C12 0.0367(9) 0.0343(9) 0.0356(9) -0.0107(7) -0.0014(7) -0.0038(7)
C13 0.0276(8) 0.0496(11) 0.0332(9) -0.0113(7) -0.0060(7) 0.0023(8)
C14 0.0243(8) 0.0470(10) 0.0359(9) 0.0016(7) -0.0047(7) 0.0027(8)
C15 0.0277(8) 0.0341(9) 0.0330(8) 0.0020(7) -0.0033(7) -0.0006(7)
C16 0.0315(8) 0.0305(8) 0.0254(7) -0.0041(7) -0.0037(6) -0.0009(6)
C17 0.0441(10) 0.0381(9) 0.0274(8) -0.0048(8) -0.0067(7) 0.0069(7)
C18 0.0461(10) 0.0302(9) 0.0413(10) -0.0010(8) -0.0074(8) 0.0091(8)
C19 0.0452(10) 0.0270(8) 0.0394(9) 0.0008(7) -0.0051(8) -0.0027(7)
C20 0.0351(8) 0.0306(8) 0.0262(7) -0.0024(7) -0.0029(6) -0.0023(7)

loop_
_atom_type_symbol
_atom_type_description
_atom_type_scat_dispersion_real
_atom_type_scat_dispersion_imag
_atom_type_scat_source
C C 0.0033 0.0016
;
International Tables for Crystallography
(1992, Vol. C, Tables 4.2.6.8 and 6.1.1.4)
;
H H 0.0000 0.0000
;
International Tables for Crystallography
(1992, Vol. C, Table 6.1.1.4)
;
N N 0.0061 0.0033
;
International Tables for Crystallography
(1992, Vol. C, Tables 4.2.6.8 and 6.1.1.4)
;
Cu Cu 0.3201 1.2651
;
International Tables for Crystallography
(1992, Vol. C, Tables 4.2.6.8 and 6.1.1.4)
;
P P 0.1023 0.0942
;
International Tables for Crystallography
(1992, Vol. C, Tables 4.2.6.8 and 6.1.1.4)
;
F F 0.0171 0.0103
;
International Tables for Crystallography
(1992, Vol. C, Tables 4.2.6.8 and 6.1.1.4)
;

loop_
_geom_angle_atom_site_label_1
_geom_angle_atom_site_label_2
_geom_angle_atom_site_label_3
_geom_angle
_geom_angle_publ_flag
F1 Cu1 F7 178.78(4) yes
F1 Cu1 N1 88.19(5) yes
F1 Cu1 N2 90.30(5) yes
F1 Cu1 N3 91.46(5) yes
F1 Cu1 N4 91.38(5) yes
F7 Cu1 N1 91.35(5) yes
F7 Cu1 N2 88.57(5) yes
F7 Cu1 N3 89.02(5) yes
F7 Cu1 N4 89.75(5) yes
N1 Cu1 N2 89.91(6) yes
N1 Cu1 N3 179.15(6) yes
N1 Cu1 N4 90.20(5) yes
N2 Cu1 N3 90.87(6) yes
N2 Cu1 N4 178.32(6) yes
N3 Cu1 N4 89.03(6) yes
F1 P1 F2 179.26(8) yes
F1 P1 F3 88.84(7) yes
F1 P1 F4 88.82(7) yes
F1 P1 F5 89.13(7) yes
F1 P1 F6 88.75(7) yes
F2 P1 F3 91.43(8) yes
F2 P1 F4 90.90(7) yes
F2 P1 F5 90.19(8) yes
F2 P1 F6 91.94(8) yes
F3 P1 F4 177.59(8) yes
F3 P1 F5 89.16(8) yes
F3 P1 F6 90.98(8) yes
F4 P1 F5 90.24(7) yes
F4 P1 F6 89.54(7) yes
F5 P1 F6 177.87(8) yes
F7 P2 F8 179.23(7) yes
F7 P2 F9 88.87(6) yes
F7 P2 F10 88.99(7) yes
F7 P2 F11 89.23(7) yes
F7 P2 F12 88.59(6) yes
F8 P2 F9 90.37(7) yes
F8 P2 F10 91.76(7) yes
F8 P2 F11 90.86(8) yes
F8 P2 F12 91.31(8) yes
F9 P2 F10 177.75(7) yes
F9 P2 F11 88.95(6) yes
F9 P2 F12 90.55(6) yes
F10 P2 F11 90.30(7) yes
F10 P2 F12 90.11(7) yes
F11 P2 F12 177.78(7) yes
Cu1 F1 P1 176.94(7) yes
Cu1 F7 P2 174.91(7) yes
Cu1 N1 C1 120.51(11) yes
Cu1 N1 C5 121.19(11) yes
C1 N1 C5 118.27(13) yes
Cu1 N2 C6 120.35(11) yes
Cu1 N2 C10 121.51(12) yes
C6 N2 C10 117.76(15) yes
Cu1 N3 C11 120.23(11) yes
Cu1 N3 C15 121.27(11) yes
C11 N3 C15 118.43(14) yes
Cu1 N4 C16 120.46(11) yes
Cu1 N4 C20 121.22(11) yes
C16 N4 C20 118.23(14) yes
N1 C1 C2 121.98(15) yes
C1 C2 C3 119.45(16) yes
C2 C3 C4 118.78(16) yes
C3 C4 C5 119.01(16) yes
N1 C5 C4 122.50(15) yes
N2 C6 C7 122.54(17) yes
C6 C7 C8 118.97(19) yes
C7 C8 C9 118.60(18) yes
C8 C9 C10 119.49(17) yes
N2 C10 C9 122.62(16) yes
N3 C11 C12 122.56(16) yes
C11 C12 C13 118.93(17) yes
C12 C13 C14 118.75(16) yes
C13 C14 C15 119.42(17) yes
N3 C15 C14 121.87(16) yes
N4 C16 C17 122.36(16) yes
C16 C17 C18 119.30(17) yes
C17 C18 C19 118.64(17) yes
C18 C19 C20 119.13(16) yes
N4 C20 C19 122.34(15) yes
N1 C1 H1 119.012 no
C2 C1 H1 119.004 no
C1 C2 H2 120.277 no
C3 C2 H2 120.269 no
C2 C3 H3 120.612 no
C4 C3 H3 120.608 no
C3 C4 H4 120.502 no
C5 C4 H4 120.488 no
N1 C5 H5 118.746 no
C4 C5 H5 118.756 no
N2 C6 H6 118.728 no
C7 C6 H6 118.735 no
C6 C7 H7 120.512 no
C8 C7 H7 120.521 no
C7 C8 H8 120.702 no
C9 C8 H8 120.694 no
C8 C9 H9 120.256 no
C10 C9 H9 120.252 no
N2 C10 H10 118.693 no
C9 C10 H10 118.687 no
N3 C11 H11 118.727 no
C12 C11 H11 118.714 no
C11 C12 H12 120.539 no
C13 C12 H12 120.533 no
C12 C13 H13 120.631 no
C14 C13 H13 120.623 no
C13 C14 H14 120.287 no
C15 C14 H14 120.291 no
N3 C15 H15 119.060 no
C14 C15 H15 119.070 no
N4 C16 H16 118.821 no
C17 C16 H16 118.816 no
C16 C17 H17 120.352 no
C18 C17 H17 120.350 no
C17 C18 H18 120.682 no
C19 C18 H18 120.679 no
C18 C19 H19 120.439 no
C20 C19 H19 120.435 no
N4 C20 H20 118.828 no
C19 C20 H20 118.827 no

loop_
_geom_bond_atom_site_label_1
_geom_bond_atom_site_label_2
_geom_bond_distance
_geom_bond_publ_flag
Cu1 F1 2.4443(11) yes
Cu1 F7 2.3961(11) yes
Cu1 N1 2.0132(13) yes
Cu1 N2 2.0329(14) yes
Cu1 N3 2.0074(14) yes
Cu1 N4 2.0307(13) yes
P1 F1 1.6282(12) yes
P1 F2 1.5827(15) yes
P1 F3 1.5872(13) yes
P1 F4 1.5891(13) yes
P1 F5 1.5970(14) yes
P1 F6 1.5897(13) yes
P2 F7 1.6269(12) yes
P2 F8 1.5882(14) yes
P2 F9 1.5991(12) yes
P2 F10 1.5882(13) yes
P2 F11 1.6048(12) yes
P2 F12 1.5933(12) yes
N1 C1 1.345(2) yes
N1 C5 1.345(2) yes
N2 C6 1.350(3) yes
N2 C10 1.343(3) yes
N3 C11 1.339(3) yes
N3 C15 1.347(3) yes
N4 C16 1.350(2) yes
N4 C20 1.345(2) yes
C1 C2 1.385(3) yes
C2 C3 1.373(3) yes
C3 C4 1.386(3) yes
C4 C5 1.377(3) yes
C6 C7 1.384(3) yes
C7 C8 1.388(3) yes
C8 C9 1.375(3) yes
C9 C10 1.382(3) yes
C11 C12 1.380(3) yes
C12 C13 1.383(3) yes
C13 C14 1.380(3) yes
C14 C15 1.381(3) yes
C16 C17 1.378(3) yes
C17 C18 1.386(3) yes
C18 C19 1.386(3) yes
C19 C20 1.384(3) yes
C1 H1 0.950 no
C2 H2 0.950 no
C3 H3 0.950 no
C4 H4 0.950 no
C5 H5 0.950 no
C6 H6 0.950 no
C7 H7 0.950 no
C8 H8 0.950 no
C9 H9 0.950 no
C10 H10 0.950 no
C11 H11 0.950 no
C12 H12 0.950 no
C13 H13 0.950 no
C14 H14 0.950 no
C15 H15 0.950 no
C16 H16 0.950 no
C17 H17 0.950 no
C18 H18 0.950 no
C19 H19 0.950 no
C20 H20 0.950 no

loop_
_geom_contact_atom_site_label_1
_geom_contact_atom_site_label_2
_geom_contact_distance
_geom_contact_publ_flag
_geom_contact_site_symmetry_2
N1 C3 2.773(2) no .
N2 C8 2.783(3) no .
N3 C13 2.771(3) no .
N4 C18 2.779(3) no .
C1 C4 2.722(3) no .
C2 C5 2.715(3) no .
C6 C9 2.717(3) no .
C7 C10 2.720(3) no .
C11 C14 2.714(3) no .
C12 C15 2.723(3) no .
C16 C19 2.724(3) no .
C17 C20 2.724(3) no .
F2 C7 3.420(3) no 4_544
F2 C8 3.436(3) no 4_544
F2 C13 3.545(3) no 1_655
F2 C13 3.451(3) no 3_655
F2 C14 3.434(3) no 3_655
F3 C13 3.310(3) no 1_655
F3 C14 3.468(3) no 1_655
F3 C19 3.180(3) no 2_645
F3 C20 3.278(3) no 2_645
F4 F4 3.3319(18) no 3_655
F4 C11 3.443(2) no 3_655
F4 C12 3.251(3) no 3_655
F4 C13 3.509(3) no 3_655
F4 C16 3.236(2) no 3_655
F4 C17 3.516(3) no 3_655
F5 C8 3.502(3) no 2_655
F5 C12 3.472(3) no 3_655
F5 C13 3.541(2) no 1_655
F5 C13 3.278(3) no 3_655
F5 C14 3.422(3) no 1_655
F6 C2 3.341(3) no 2_645
F6 C3 3.067(3) no 2_645
F6 C4 3.508(3) no 2_645
F6 C17 3.445(3) no 3_655
F8 C3 3.478(2) no 1_455
F8 C9 3.398(3) no 3_656
F8 C17 3.333(3) no 4_455
F8 C18 3.429(3) no 4_455
F9 C3 3.377(2) no 1_455
F9 C4 3.355(2) no 1_455
F9 C11 3.437(2) no 2_555
F9 C12 3.139(3) no 2_555
F10 F10 3.0447(17) no 3_656
F10 C1 3.061(2) no 3_656
F10 C2 3.157(3) no 3_656
F11 C2 3.471(3) no 3_656
F11 C3 3.319(2) no 1_455
F11 C4 3.577(2) no 1_455
F11 C18 3.451(3) no 2_545
F12 C8 3.280(3) no 3_656
F12 C12 3.053(3) no 2_555
F12 C13 3.340(3) no 2_555
C1 F10 3.061(2) no 3_656
C2 F6 3.341(3) no 2_655
C2 F10 3.157(3) no 3_656
C2 F11 3.471(3) no 3_656
C3 F6 3.067(3) no 2_655
C3 F8 3.478(2) no 1_655
C3 F9 3.377(2) no 1_655
C3 F11 3.319(2) no 1_655
C4 F6 3.508(3) no 2_655
C4 F9 3.355(2) no 1_655
C4 F11 3.577(2) no 1_655
C7 F2 3.420(3) no 4_445
C8 F2 3.436(3) no 4_445
C8 F5 3.502(3) no 2_645
C8 F12 3.280(3) no 3_656
C9 F8 3.398(3) no 3_656
C11 F4 3.443(2) no 3_655
C11 F9 3.437(2) no 2_545
C12 F4 3.251(3) no 3_655
C12 F5 3.472(3) no 3_655
C12 F9 3.139(3) no 2_545
C12 F12 3.053(3) no 2_545
C13 F2 3.545(3) no 1_455
C13 F2 3.451(3) no 3_655
C13 F3 3.310(3) no 1_455
C13 F4 3.509(3) no 3_655
C13 F5 3.541(2) no 1_455
C13 F5 3.278(3) no 3_655
C13 F12 3.340(3) no 2_545
C14 F2 3.434(3) no 3_655
C14 F3 3.468(3) no 1_455
C14 F5 3.422(3) no 1_455
C16 F4 3.236(2) no 3_655
C17 F4 3.516(3) no 3_655
C17 F6 3.445(3) no 3_655
C17 F8 3.333(3) no 4_554
C18 F8 3.429(3) no 4_554
C18 F11 3.451(3) no 2_555
C19 F3 3.180(3) no 2_655
C20 F3 3.278(3) no 2_655
F1 H5 2.5029 no .
F1 H10 2.7796 no .
F1 H11 2.5228 no .
F1 H16 2.7744 no .
F4 H16 2.7903 no .
F5 H5 2.6561 no .
F6 H11 2.5981 no .
F7 H1 2.5669 no .
F7 H6 2.6825 no .
F7 H15 2.4854 no .
F7 H20 2.7006 no .
F9 H15 2.6703 no .
F10 H1 2.5798 no .
F11 H6 2.6348 no .
N1 H10 2.7846 no .
N3 H6 2.7911 no .
H1 H2 2.3246 no .
H2 H3 2.3357 no .
H3 H4 2.3521 no .
H4 H5 2.3162 no .
H6 H7 2.3229 no .
H7 H8 2.3558 no .
H8 H9 2.3384 no .
H9 H10 2.3162 no .
H11 H12 2.3194 no .
H12 H13 2.3493 no .
H13 H14 2.3426 no .
H14 H15 2.3224 no .
H16 H17 2.3155 no .
H17 H18 2.3509 no .
H18 H19 2.3515 no .
H19 H20 2.3234 no .
P1 H13 3.3866 no 1_655
P2 H2 3.4751 no 3_656
P2 H3 3.2717 no 1_455
P2 H12 3.2586 no 2_555
F2 H7 2.7893 no 4_544
F2 H8 2.8229 no 4_544
F2 H13 2.6273 no 1_655
F2 H13 3.5253 no 3_655
F2 H14 3.5032 no 3_655
F3 H13 2.8079 no 1_655
F3 H14 3.1075 no 1_655
F3 H19 2.6256 no 2_645
F3 H20 2.7991 no 2_645
F4 H12 3.4647 no 3_655
F4 H16 2.5456 no 3_655
F4 H17 3.1277 no 3_655
F5 H8 2.7997 no 2_655
F5 H9 3.3209 no 2_655
F5 H12 3.3774 no 3_655
F5 H13 2.9731 no 1_655
F5 H13 3.0495 no 3_655
F5 H14 2.7221 no 1_655
F6 H2 3.5571 no 2_645
F6 H3 3.1203 no 2_645
F6 H17 2.6462 no 3_655
F8 H2 3.3591 no 3_656
F8 H3 2.5431 no 1_455
F8 H9 3.2232 no 3_656
F8 H12 2.7868 no 2_555
F8 H17 2.9714 no 4_455
F8 H18 3.1556 no 4_455
F9 H3 2.7642 no 1_455
F9 H4 2.7180 no 1_455
F9 H11 3.2726 no 2_555
F9 H12 2.7690 no 2_555
F10 H1 2.5004 no 3_656
F10 H2 2.7103 no 3_656
F11 H2 2.6716 no 3_656
F11 H3 2.7723 no 1_455
F11 H4 3.2759 no 1_455
F11 H18 2.7268 no 2_545
F12 H8 3.0996 no 3_656
F12 H12 2.5278 no 2_555
F12 H13 3.0724 no 2_555
N4 H9 3.2719 no 2_655
C2 H17 3.5709 no 4_555
C2 H18 3.5185 no 4_555
C3 H17 3.2656 no 4_555
C3 H18 3.5338 no 2_645
C4 H14 3.4802 no 1_655
C5 H9 3.2846 no 2_655
C7 H14 3.5848 no 2_545
C8 H4 3.5798 no 2_645
C8 H5 3.5288 no 2_645
C8 H14 3.1135 no 2_545
C9 H4 3.4766 no 2_645
C9 H5 3.0640 no 2_645
C13 H8 3.5041 no 4_444
C13 H19 3.5051 no 2_545
C14 H4 3.4947 no 1_455
C14 H8 3.3857 no 2_555
C14 H19 3.1834 no 2_545
C16 H9 3.1186 no 2_655
C17 H3 3.3953 no 4_454
C17 H7 3.4267 no 2_555
C17 H9 3.1117 no 2_655
C18 H2 3.4026 no 4_454
C18 H3 3.5995 no 4_454
C18 H7 3.4934 no 2_555
C18 H9 3.2540 no 2_655
C18 H10 3.5386 no 2_655
C19 H9 3.3869 no 2_655
C19 H10 3.1488 no 2_655
C20 H9 3.3786 no 2_655
C20 H10 3.5840 no 2_655
H1 F10 2.5004 no 3_656
H2 P2 3.4751 no 3_656
H2 F6 3.5571 no 2_655
H2 F8 3.3591 no 3_656
H2 F10 2.7103 no 3_656
H2 F11 2.6716 no 3_656
H2 C18 3.4026 no 4_555
H2 H6 3.5956 no 3_656
H2 H7 3.1852 no 3_656
H2 H17 3.2471 no 4_555
H2 H18 2.8052 no 4_555
H3 P2 3.2717 no 1_655
H3 F6 3.1203 no 2_655
H3 F8 2.5431 no 1_655
H3 F9 2.7642 no 1_655
H3 F11 2.7723 no 1_655
H3 C17 3.3953 no 4_555
H3 C18 3.5995 no 4_555
H3 H17 2.6559 no 4_555
H3 H18 3.5682 no 2_645
H3 H18 3.0826 no 4_555
H4 F9 2.7180 no 1_655
H4 F11 3.2759 no 1_655
H4 C8 3.5798 no 2_655
H4 C9 3.4766 no 2_655
H4 C14 3.4947 no 1_655
H4 H14 2.8433 no 1_655
H4 H15 3.0838 no 1_655
H5 C8 3.5288 no 2_655
H5 C9 3.0640 no 2_655
H5 H8 3.5035 no 2_655
H5 H9 2.6424 no 2_655
H5 H14 3.1718 no 1_655
H6 H2 3.5956 no 3_656
H6 H18 3.5354 no 2_545
H6 H19 3.5531 no 2_545
H7 F2 2.7893 no 4_445
H7 C17 3.4267 no 2_545
H7 C18 3.4934 no 2_545
H7 H2 3.1852 no 3_656
H7 H14 3.5486 no 2_545
H7 H15 3.5753 no 2_545
H7 H17 3.5743 no 2_545
H8 F2 2.8229 no 4_445
H8 F5 2.7997 no 2_645
H8 F12 3.0996 no 3_656
H8 C13 3.5041 no 4_545
H8 C14 3.3857 no 2_545
H8 H5 3.5035 no 2_645
H8 H12 3.2241 no 4_545
H8 H13 2.7756 no 4_545
H8 H14 2.7017 no 2_545
H9 F5 3.3209 no 2_645
H9 F8 3.2232 no 3_656
H9 N4 3.2719 no 2_645
H9 C5 3.2846 no 2_645
H9 C16 3.1186 no 2_645
H9 C17 3.1117 no 2_645
H9 C18 3.2540 no 2_645
H9 C19 3.3869 no 2_645
H9 C20 3.3786 no 2_645
H9 H5 2.6424 no 2_645
H9 H12 3.4514 no 4_545
H9 H16 3.5539 no 2_645
H9 H17 3.5411 no 2_645
H10 C18 3.5386 no 2_645
H10 C19 3.1488 no 2_645
H10 C20 3.5840 no 2_645
H10 H19 3.1088 no 2_645
H11 F9 3.2726 no 2_545
H11 H17 3.3778 no 3_655
H12 P2 3.2586 no 2_545
H12 F4 3.4647 no 3_655
H12 F5 3.3774 no 3_655
H12 F8 2.7868 no 2_545
H12 F9 2.7690 no 2_545
H12 F12 2.5278 no 2_545
H12 H8 3.2241 no 4_444
H12 H9 3.4514 no 4_444
H12 H17 3.1695 no 3_655
H13 P1 3.3866 no 1_455
H13 F2 2.6273 no 1_455
H13 F2 3.5253 no 3_655
H13 F3 2.8079 no 1_455
H13 F5 2.9731 no 1_455
H13 F5 3.0495 no 3_655
H13 F12 3.0724 no 2_545
H13 H8 2.7756 no 4_444
H14 F2 3.5032 no 3_655
H14 F3 3.1075 no 1_455
H14 F5 2.7221 no 1_455
H14 C4 3.4802 no 1_455
H14 C7 3.5848 no 2_555
H14 C8 3.1135 no 2_555
H14 H4 2.8433 no 1_455
H14 H5 3.1718 no 1_455
H14 H7 3.5486 no 2_555
H14 H8 2.7017 no 2_555
H14 H19 3.1650 no 2_545
H15 H4 3.0838 no 1_455
H15 H7 3.5753 no 2_555
H16 F4 2.5456 no 3_655
H16 H9 3.5539 no 2_655
H17 F4 3.1277 no 3_655
H17 F6 2.6462 no 3_655
H17 F8 2.9714 no 4_554
H17 C2 3.5709 no 4_454
H17 C3 3.2656 no 4_454
H17 H2 3.2471 no 4_454
H17 H3 2.6559 no 4_454
H17 H7 3.5743 no 2_555
H17 H9 3.5411 no 2_655
H17 H11 3.3778 no 3_655
H17 H12 3.1695 no 3_655
H18 F8 3.1556 no 4_554
H18 F11 2.7268 no 2_555
H18 C2 3.5185 no 4_454
H18 C3 3.5338 no 2_655
H18 H2 2.8052 no 4_454
H18 H3 3.5682 no 2_655
H18 H3 3.0826 no 4_454
H18 H6 3.5354 no 2_555
H19 F3 2.6256 no 2_655
H19 C13 3.5051 no 2_555
H19 C14 3.1834 no 2_555
H19 H6 3.5531 no 2_555
H19 H10 3.1088 no 2_655
H19 H14 3.1650 no 2_555
H20 F3 2.7991 no 2_655
